data_7251583
loop_
_publ_author_name
'Zhang, Wen-Yu'
'Liu, Xin-Yao'
'Li, Yang'
'Li, Jin-Heng'

_publ_section_title
;
 Electrochemical strain-release cascade cyclization of N-aryl bicyclobutyl
 amides with 1,3-dicarbonyl compounds via direct C(sp3)--H/C(sp2)--H
 functionalization
;
_journal_issue 6
_journal_name_full 'Green Chemistry'
_journal_page_first 2700
_journal_page_last 2705
_journal_paper_doi 10.1039/D5GC06466J
_journal_volume 28
_journal_year 2026
_chemical_formula_moiety 'C17 H19 N O5'
_chemical_formula_sum 'C17 H19 N O5'
_chemical_formula_weight 317.33
_space_group_crystal_system monoclinic
_space_group_IT_number 14
_space_group_name_Hall '-P 2yn'
_space_group_name_H-M_alt 'P 1 21/n 1'
_atom_sites_solution_hydrogens geom
_atom_sites_solution_primary iterative
_audit_creation_date 2025-07-25
_audit_creation_method
;
Olex2 1.5
(compiled 2023.08.24 svn.re1ec1418 for OlexSys, GUI svn.r6817)
;
_audit_update_record
;
2025-11-28 deposited with the CCDC.	2026-01-08 downloaded from the CCDC.
;
_cell_angle_alpha 90
_cell_angle_beta 109.758(4)
_cell_angle_gamma 90
_cell_formula_units_Z 4
_cell_length_a 10.2763(11)
_cell_length_b 12.4918(13)
_cell_length_c 13.2249(13)
_cell_measurement_reflns_used 9986
_cell_measurement_temperature 243.00
_cell_measurement_theta_max 68.34
_cell_measurement_theta_min 3.54
_cell_volume 1597.7(3)
_computing_cell_refinement 'SAINT V8.40B (?, 2016)'
_computing_data_reduction 'SAINT V8.40B (?, 2016)'
_computing_molecular_graphics 'Olex2 1.5 (Dolomanov et al., 2009)'
_computing_publication_material 'Olex2 1.5 (Dolomanov et al., 2009)'
_computing_structure_refinement 'SHELXL 2018/3 (Sheldrick, 2015)'
_computing_structure_solution 'olex2.solve 1.5 (Bourhis et al., 2015)'
_diffrn_ambient_temperature 243.00
_diffrn_measured_fraction_theta_full 0.979
_diffrn_measured_fraction_theta_max 0.979
_diffrn_measurement_device_type 'Bruker APEX-II CCD'
_diffrn_measurement_method '\f and \w scans'
_diffrn_radiation_type CuK\a
_diffrn_radiation_wavelength 1.54178
_diffrn_reflns_av_R_equivalents 0.0288
_diffrn_reflns_av_unetI/netI 0.0223
_diffrn_reflns_Laue_measured_fraction_full 0.979
_diffrn_reflns_Laue_measured_fraction_max 0.979
_diffrn_reflns_limit_h_max 11
_diffrn_reflns_limit_h_min -12
_diffrn_reflns_limit_k_max 14
_diffrn_reflns_limit_k_min -14
_diffrn_reflns_limit_l_max 15
_diffrn_reflns_limit_l_min -15
_diffrn_reflns_number 13669
_diffrn_reflns_point_group_measured_fraction_full 0.979
_diffrn_reflns_point_group_measured_fraction_max 0.979
_diffrn_reflns_theta_full 66.588
_diffrn_reflns_theta_max 66.588
_diffrn_reflns_theta_min 4.748
_diffrn_source_current 50.0
_diffrn_source_power 2.5
_diffrn_source_voltage 50.0
_diffrn_standards_number 0
_exptl_absorpt_coefficient_mu 0.810
_exptl_absorpt_correction_T_max 0.7531
_exptl_absorpt_correction_T_min 0.6407
_exptl_absorpt_correction_type none
_exptl_absorpt_process_details
;
SADABS-2016/2 (Bruker,2016/2) was used for absorption correction.
wR2(int) was 0.0696 before and 0.0461 after correction.
The Ratio of minimum to maximum transmission is 0.8508.
The \l/2 correction factor is Not present.
;
_exptl_crystal_colour 'clear light colourless'
_exptl_crystal_colour_lustre clear
_exptl_crystal_colour_modifier light
_exptl_crystal_colour_primary colourless
_exptl_crystal_density_diffrn 1.319
_exptl_crystal_description block
_exptl_crystal_F_000 672
_exptl_crystal_size_max 0.2
_exptl_crystal_size_mid 0.16
_exptl_crystal_size_min 0.12
_refine_diff_density_max 0.917
_refine_diff_density_min -0.394
_refine_diff_density_rms 0.047
_refine_ls_extinction_method none
_refine_ls_goodness_of_fit_ref 1.073
_refine_ls_hydrogen_treatment constr
_refine_ls_matrix_type full
_refine_ls_number_parameters 211
_refine_ls_number_reflns 2766
_refine_ls_number_restraints 0
_refine_ls_restrained_S_all 1.073
_refine_ls_R_factor_all 0.0759
_refine_ls_R_factor_gt 0.0740
_refine_ls_shift/su_max 0.000
_refine_ls_shift/su_mean 0.000
_refine_ls_structure_factor_coef Fsqd
_refine_ls_weighting_details 'w=1/[\s^2^(Fo^2^)+(0.0954P)^2^+1.2194P] where P=(Fo^2^+2Fc^2^)/3'
_refine_ls_weighting_scheme calc
_refine_ls_wR_factor_gt 0.1955
_refine_ls_wR_factor_ref 0.1972
_reflns_Friedel_coverage 0.000
_reflns_number_gt 2648
_reflns_number_total 2766
_reflns_threshold_expression 'I > 2\s(I)'
_cod_data_source_file d5gc06466j2.cif
_cod_data_source_block a
_cod_database_code 7251583
_shelx_shelxl_version_number 2018/3
_shelx_space_group_comment
;
The symmetry employed for this shelxl refinement is uniquely defined
by the following loop, which should always be used as a source of
symmetry information in preference to the above space-group names.
They are only intended as comments.
;
_shelx_estimated_absorpt_t_max 0.909
_shelx_estimated_absorpt_t_min 0.855
_olex2_refinement_description
;
1. Fixed Uiso
 At 1.2 times of:
  All C(H) groups, All C(H,H) groups
 At 1.5 times of:
  All C(H,H,H) groups
2.a Ternary CH refined with riding coordinates:
 C6(H6), C3(H3)
2.b Secondary CH2 refined with riding coordinates:
 C7(H7A,H7B), C9(H9A,H9B)
2.c Aromatic/amide H refined with riding coordinates:
 C16(H16), C13(H13), C14(H14), C15(H15)
2.d Idealised Me refined as rotating group:
 C5(H5A,H5B,H5C), C11(H11A,H11B,H11C), C1(H1A,H1B,H1C)
;
_olex2_submission_special_instructions 'No special instructions were received'

loop_
_space_group_symop_operation_xyz
'x, y, z'
'-x+1/2, y+1/2, -z+1/2'
'-x, -y, -z'
'x-1/2, -y-1/2, z-1/2'

loop_
_atom_site_label
_atom_site_type_symbol
_atom_site_fract_x
_atom_site_fract_y
_atom_site_fract_z
_atom_site_U_iso_or_equiv
_atom_site_adp_type
_atom_site_occupancy
_atom_site_site_symmetry_order
_atom_site_calc_flag
_atom_site_refinement_flags_posn
_atom_site_refinement_flags_adp
_atom_site_refinement_flags_occupancy
_atom_site_disorder_assembly
_atom_site_disorder_group
O2 O 0.50105(19) 0.40253(15) 0.21044(15) 0.0547(5) Uani 1 1 d . . . . .
O3 O 0.4728(2) 0.51842(17) 0.32793(16) 0.0660(6) Uani 1 1 d . . . . .
O5 O 0.32203(19) 0.29654(17) 0.32785(15) 0.0621(6) Uani 1 1 d . . . . .
O1 O 1.0141(2) 0.23066(18) 0.49069(18) 0.0689(6) Uani 1 1 d . . . . .
N1 N 1.1301(2) 0.31919(18) 0.64782(19) 0.0532(6) Uani 1 1 d . . . . .
O4 O 0.4553(3) 0.2334(2) 0.4858(2) 0.0956(9) Uani 1 1 d . . . . .
C17 C 0.9553(3) 0.4135(2) 0.67590(19) 0.0463(6) Uani 1 1 d . . . . .
C4 C 0.5055(2) 0.4315(2) 0.3063(2) 0.0477(6) Uani 1 1 d . . . . .
C12 C 1.0961(3) 0.38982(19) 0.7172(2) 0.0480(6) Uani 1 1 d . . . . .
C7 C 0.7611(2) 0.2863(2) 0.55761(19) 0.0457(6) Uani 1 1 d . . . . .
H7A H 0.761047 0.216830 0.523201 0.055 Uiso 1 1 calc R U . . .
H7B H 0.739129 0.278072 0.623767 0.055 Uiso 1 1 calc R U . . .
C8 C 0.8933(2) 0.3540(2) 0.57213(18) 0.0447(6) Uani 1 1 d . . . . .
C2 C 0.4410(3) 0.2856(2) 0.40852(19) 0.0474(6) Uani 1 1 d . . . . .
C10 C 1.0157(3) 0.2933(2) 0.5619(2) 0.0506(6) Uani 1 1 d . . . . .
C9 C 0.8061(3) 0.4196(2) 0.4714(2) 0.0513(6) Uani 1 1 d . . . . .
H9A H 0.813026 0.497301 0.482037 0.062 Uiso 1 1 calc R U . . .
H9B H 0.822649 0.399302 0.405151 0.062 Uiso 1 1 calc R U . . .
C16 C 0.8977(3) 0.4806(2) 0.7314(2) 0.0629(7) Uani 1 1 d . . . . .
H16 H 0.802915 0.497228 0.703989 0.075 Uiso 1 1 calc R U . . .
C13 C 1.1796(3) 0.4320(2) 0.8141(2) 0.0637(8) Uani 1 1 d . . . . .
H13 H 1.274241 0.415282 0.842122 0.076 Uiso 1 1 calc R U . . .
C6 C 0.6746(3) 0.3709(3) 0.4819(2) 0.0611(8) Uani 1 1 d . . . . .
H6 H 0.637744 0.420765 0.523775 0.073 Uiso 1 1 calc R U . . .
C3 C 0.5600(3) 0.3387(2) 0.3840(2) 0.0577(7) Uani 1 1 d . . . . .
H3 H 0.597714 0.285004 0.346295 0.069 Uiso 1 1 calc R U . . .
C5 C 0.4404(3) 0.4780(2) 0.1261(2) 0.0626(7) Uani 1 1 d . . . . .
H5A H 0.449572 0.451894 0.059755 0.094 Uiso 1 1 calc R U . . .
H5B H 0.487394 0.546309 0.144707 0.094 Uiso 1 1 calc R U . . .
H5C H 0.343280 0.486971 0.116723 0.094 Uiso 1 1 calc R U . . .
C14 C 1.1193(4) 0.4996(3) 0.8687(3) 0.0745(9) Uani 1 1 d . . . . .
H14 H 1.174351 0.529433 0.934481 0.089 Uiso 1 1 calc R U . . .
C11 C 1.2671(3) 0.2740(3) 0.6681(3) 0.0766(10) Uani 1 1 d . . . . .
H11A H 1.330466 0.330280 0.664673 0.115 Uiso 1 1 calc R U . . .
H11B H 1.262815 0.220070 0.614325 0.115 Uiso 1 1 calc R U . . .
H11C H 1.299230 0.241516 0.738896 0.115 Uiso 1 1 calc R U . . .
C15 C 0.9815(4) 0.5239(3) 0.8288(3) 0.0744(9) Uani 1 1 d . . . . .
H15 H 0.943054 0.569990 0.867302 0.089 Uiso 1 1 calc R U . . .
C1 C 0.2048(3) 0.2392(3) 0.3352(3) 0.0774(10) Uani 1 1 d . . . . .
H1A H 0.129974 0.242745 0.266831 0.116 Uiso 1 1 calc R U . . .
H1B H 0.175009 0.271147 0.390650 0.116 Uiso 1 1 calc R U . . .
H1C H 0.229928 0.165045 0.353223 0.116 Uiso 1 1 calc R U . . .

loop_
_atom_site_aniso_label
_atom_site_aniso_U_11
_atom_site_aniso_U_22
_atom_site_aniso_U_33
_atom_site_aniso_U_23
_atom_site_aniso_U_13
_atom_site_aniso_U_12
O2 0.0624(11) 0.0491(10) 0.0544(11) 0.0065(8) 0.0220(9) 0.0087(8)
O3 0.0826(14) 0.0657(13) 0.0509(11) -0.0044(9) 0.0241(10) 0.0016(10)
O5 0.0485(10) 0.0788(14) 0.0552(11) 0.0116(10) 0.0128(8) -0.0151(9)
O1 0.0790(14) 0.0723(13) 0.0665(13) -0.0067(11) 0.0392(11) -0.0004(11)
N1 0.0416(11) 0.0534(12) 0.0650(13) 0.0109(10) 0.0183(10) -0.0004(9)
O4 0.0706(15) 0.122(2) 0.0856(17) 0.0556(16) 0.0146(12) -0.0154(14)
C17 0.0460(13) 0.0456(13) 0.0418(12) 0.0043(10) 0.0077(10) -0.0027(10)
C4 0.0386(12) 0.0511(15) 0.0494(14) 0.0062(11) 0.0096(10) -0.0042(10)
C12 0.0471(13) 0.0416(12) 0.0510(14) 0.0111(10) 0.0108(11) -0.0056(10)
C7 0.0469(13) 0.0490(13) 0.0383(12) 0.0067(10) 0.0109(10) -0.0038(10)
C8 0.0454(13) 0.0479(13) 0.0390(12) 0.0049(10) 0.0121(10) -0.0028(10)
C2 0.0533(14) 0.0471(13) 0.0419(13) 0.0040(11) 0.0161(11) -0.0015(10)
C10 0.0556(15) 0.0494(14) 0.0519(14) 0.0053(12) 0.0249(12) -0.0033(11)
C9 0.0536(14) 0.0524(14) 0.0435(13) 0.0088(11) 0.0107(11) -0.0054(11)
C16 0.0617(17) 0.0622(17) 0.0581(16) -0.0081(13) 0.0116(13) 0.0057(13)
C13 0.0508(15) 0.0618(17) 0.0621(17) 0.0118(14) -0.0024(13) -0.0113(13)
C6 0.0526(15) 0.0647(17) 0.0580(16) 0.0183(14) 0.0082(12) -0.0038(13)
C3 0.0534(15) 0.0609(16) 0.0528(15) 0.0113(13) 0.0101(12) -0.0011(12)
C5 0.081(2) 0.0596(17) 0.0464(14) 0.0080(13) 0.0208(14) 0.0002(14)
C14 0.087(2) 0.0621(18) 0.0543(17) -0.0060(15) -0.0028(16) -0.0146(17)
C11 0.0521(17) 0.083(2) 0.097(3) 0.0129(19) 0.0285(16) 0.0120(15)
C15 0.093(2) 0.0645(19) 0.0563(17) -0.0118(15) 0.0129(16) 0.0031(17)
C1 0.0612(18) 0.088(2) 0.086(2) 0.0039(18) 0.0291(17) -0.0266(17)

loop_
_atom_type_symbol
_atom_type_description
_atom_type_scat_dispersion_real
_atom_type_scat_dispersion_imag
_atom_type_scat_source
C C 0.0181 0.0091 'International Tables Vol C Tables 4.2.6.8 and 6.1.1.4'
H H 0.0000 0.0000 'International Tables Vol C Tables 4.2.6.8 and 6.1.1.4'
N N 0.0311 0.0180 'International Tables Vol C Tables 4.2.6.8 and 6.1.1.4'
O O 0.0492 0.0322 'International Tables Vol C Tables 4.2.6.8 and 6.1.1.4'

loop_
_geom_angle_atom_site_label_1
_geom_angle_atom_site_label_2
_geom_angle_atom_site_label_3
_geom_angle
_geom_angle_site_symmetry_1
_geom_angle_site_symmetry_3
_geom_angle_publ_flag
C4 O2 C5 115.9(2) . . ?
C2 O5 C1 117.4(2) . . ?
C12 N1 C11 124.3(3) . . ?
C10 N1 C12 111.0(2) . . ?
C10 N1 C11 124.6(3) . . ?
C12 C17 C8 108.5(2) . . ?
C16 C17 C12 119.8(2) . . ?
C16 C17 C8 131.7(2) . . ?
O2 C4 C3 109.2(2) . . ?
O3 C4 O2 124.2(2) . . ?
O3 C4 C3 126.6(3) . . ?
C17 C12 N1 109.4(2) . . ?
C13 C12 N1 129.3(3) . . ?
C13 C12 C17 121.3(3) . . ?
H7A C7 H7B 110.9 . . ?
C8 C7 H7A 113.7 . . ?
C8 C7 H7B 113.7 . . ?
C6 C7 H7A 113.7 . . ?
C6 C7 H7B 113.7 . . ?
C6 C7 C8 89.71(19) . . ?
C17 C8 C7 117.7(2) . . ?
C17 C8 C10 102.75(19) . . ?
C17 C8 C9 117.7(2) . . ?
C7 C8 C9 87.41(17) . . ?
C10 C8 C7 115.7(2) . . ?
C10 C8 C9 116.2(2) . . ?
O5 C2 C3 111.8(2) . . ?
O4 C2 O5 124.3(2) . . ?
O4 C2 C3 123.6(2) . . ?
O1 C10 N1 125.2(3) . . ?
O1 C10 C8 126.5(2) . . ?
N1 C10 C8 108.3(2) . . ?
C8 C9 H9A 113.8 . . ?
C8 C9 H9B 113.8 . . ?
H9A C9 H9B 111.0 . . ?
C6 C9 C8 89.04(18) . . ?
C6 C9 H9A 113.8 . . ?
C6 C9 H9B 113.8 . . ?
C17 C16 H16 120.4 . . ?
C17 C16 C15 119.1(3) . . ?
C15 C16 H16 120.4 . . ?
C12 C13 H13 121.0 . . ?
C12 C13 C14 117.9(3) . . ?
C14 C13 H13 121.0 . . ?
C7 C6 C9 89.9(2) . . ?
C7 C6 H6 108.5 . . ?
C9 C6 H6 108.5 . . ?
C3 C6 C7 120.1(3) . . ?
C3 C6 C9 119.6(2) . . ?
C3 C6 H6 108.5 . . ?
C4 C3 H3 107.0 . . ?
C2 C3 C4 109.7(2) . . ?
C2 C3 H3 107.0 . . ?
C6 C3 C4 112.6(2) . . ?
C6 C3 C2 113.1(2) . . ?
C6 C3 H3 107.0 . . ?
O2 C5 H5A 109.5 . . ?
O2 C5 H5B 109.5 . . ?
O2 C5 H5C 109.5 . . ?
H5A C5 H5B 109.5 . . ?
H5A C5 H5C 109.5 . . ?
H5B C5 H5C 109.5 . . ?
C13 C14 H14 119.3 . . ?
C15 C14 C13 121.4(3) . . ?
C15 C14 H14 119.3 . . ?
N1 C11 H11A 109.5 . . ?
N1 C11 H11B 109.5 . . ?
N1 C11 H11C 109.5 . . ?
H11A C11 H11B 109.5 . . ?
H11A C11 H11C 109.5 . . ?
H11B C11 H11C 109.5 . . ?
C16 C15 H15 119.8 . . ?
C14 C15 C16 120.4(3) . . ?
C14 C15 H15 119.8 . . ?
O5 C1 H1A 109.5 . . ?
O5 C1 H1B 109.5 . . ?
O5 C1 H1C 109.5 . . ?
H1A C1 H1B 109.5 . . ?
H1A C1 H1C 109.5 . . ?
H1B C1 H1C 109.5 . . ?

loop_
_geom_bond_atom_site_label_1
_geom_bond_atom_site_label_2
_geom_bond_distance
_geom_bond_site_symmetry_2
_geom_bond_publ_flag
O2 C4 1.305(3) . ?
O2 C5 1.432(3) . ?
O3 C4 1.199(3) . ?
O5 C2 1.330(3) . ?
O5 C1 1.433(3) . ?
O1 C10 1.220(3) . ?
N1 C12 1.400(4) . ?
N1 C10 1.369(3) . ?
N1 C11 1.454(4) . ?
O4 C2 1.179(3) . ?
C17 C12 1.394(4) . ?
C17 C8 1.500(3) . ?
C17 C16 1.373(4) . ?
C4 C3 1.524(4) . ?
C12 C13 1.383(4) . ?
C7 H7A 0.9800 . ?
C7 H7B 0.9800 . ?
C7 C8 1.556(3) . ?
C7 C6 1.519(4) . ?
C8 C10 1.514(4) . ?
C8 C9 1.563(3) . ?
C2 C3 1.519(4) . ?
C9 H9A 0.9800 . ?
C9 H9B 0.9800 . ?
C9 C6 1.530(4) . ?
C16 H16 0.9400 . ?
C16 C15 1.394(4) . ?
C13 H13 0.9400 . ?
C13 C14 1.385(5) . ?
C6 H6 0.9900 . ?
C6 C3 1.482(4) . ?
C3 H3 0.9900 . ?
C5 H5A 0.9700 . ?
C5 H5B 0.9700 . ?
C5 H5C 0.9700 . ?
C14 H14 0.9400 . ?
C14 C15 1.368(5) . ?
C11 H11A 0.9700 . ?
C11 H11B 0.9700 . ?
C11 H11C 0.9700 . ?
C15 H15 0.9400 . ?
C1 H1A 0.9700 . ?
C1 H1B 0.9700 . ?
C1 H1C 0.9700 . ?

loop_
_geom_torsion_atom_site_label_1
_geom_torsion_atom_site_label_2
_geom_torsion_atom_site_label_3
_geom_torsion_atom_site_label_4
_geom_torsion
_geom_torsion_site_symmetry_1
_geom_torsion_site_symmetry_2
_geom_torsion_site_symmetry_3
_geom_torsion_site_symmetry_4
_geom_torsion_publ_flag
O2 C4 C3 C2 -103.6(3) . . . . ?
O2 C4 C3 C6 129.5(3) . . . . ?
O3 C4 C3 C2 77.2(3) . . . . ?
O3 C4 C3 C6 -49.7(4) . . . . ?
O5 C2 C3 C4 27.9(3) . . . . ?
O5 C2 C3 C6 154.5(3) . . . . ?
N1 C12 C13 C14 -179.0(3) . . . . ?
O4 C2 C3 C4 -158.3(3) . . . . ?
O4 C2 C3 C6 -31.6(4) . . . . ?
C17 C12 C13 C14 -0.7(4) . . . . ?
C17 C8 C10 O1 177.6(3) . . . . ?
C17 C8 C10 N1 -1.5(2) . . . . ?
C17 C8 C9 C6 -105.5(2) . . . . ?
C17 C16 C15 C14 -0.1(5) . . . . ?
C12 N1 C10 O1 -177.5(2) . . . . ?
C12 N1 C10 C8 1.6(3) . . . . ?
C12 C17 C8 C7 129.4(2) . . . . ?
C12 C17 C8 C10 0.9(2) . . . . ?
C12 C17 C8 C9 -128.0(2) . . . . ?
C12 C17 C16 C15 -0.2(4) . . . . ?
C12 C13 C14 C15 0.3(5) . . . . ?
C7 C8 C10 O1 47.9(3) . . . . ?
C7 C8 C10 N1 -131.2(2) . . . . ?
C7 C8 C9 C6 14.7(2) . . . . ?
C7 C6 C3 C4 -167.7(2) . . . . ?
C7 C6 C3 C2 67.3(4) . . . . ?
C8 C17 C12 N1 0.0(3) . . . . ?
C8 C17 C12 C13 -178.6(2) . . . . ?
C8 C17 C16 C15 178.8(3) . . . . ?
C8 C7 C6 C9 15.1(2) . . . . ?
C8 C7 C6 C3 139.9(3) . . . . ?
C8 C9 C6 C7 -15.0(2) . . . . ?
C8 C9 C6 C3 -140.2(3) . . . . ?
C10 N1 C12 C17 -1.0(3) . . . . ?
C10 N1 C12 C13 177.4(3) . . . . ?
C10 C8 C9 C6 132.2(2) . . . . ?
C9 C8 C10 O1 -52.5(3) . . . . ?
C9 C8 C10 N1 128.4(2) . . . . ?
C9 C6 C3 C4 -58.5(4) . . . . ?
C9 C6 C3 C2 176.4(2) . . . . ?
C16 C17 C12 N1 179.2(2) . . . . ?
C16 C17 C12 C13 0.6(4) . . . . ?
C16 C17 C8 C7 -49.8(4) . . . . ?
C16 C17 C8 C10 -178.2(3) . . . . ?
C16 C17 C8 C9 52.8(4) . . . . ?
C13 C14 C15 C16 0.0(5) . . . . ?
C6 C7 C8 C17 105.3(2) . . . . ?
C6 C7 C8 C10 -132.7(2) . . . . ?
C6 C7 C8 C9 -14.8(2) . . . . ?
C5 O2 C4 O3 -6.1(4) . . . . ?
C5 O2 C4 C3 174.7(2) . . . . ?
C11 N1 C12 C17 -177.3(2) . . . . ?
C11 N1 C12 C13 1.2(4) . . . . ?
C11 N1 C10 O1 -1.3(4) . . . . ?
C11 N1 C10 C8 177.8(2) . . . . ?
C1 O5 C2 O4 -1.1(4) . . . . ?
C1 O5 C2 C3 172.7(3) . . . . ?
